data_2007309
loop_
_publ_author_name
'Miller, Gordon J.'
'Smith, Mark'

_publ_section_title
;
 Hexamolybdenum Octatelluride, Mo~6~Te~8~
;
_journal_issue 6
_journal_name_full 'Acta Crystallographica Section C'
_journal_page_first 709
_journal_page_last 710
_journal_paper_doi 10.1107/S0108270197017812
_journal_volume 54
_journal_year 1998
_chemical_formula_moiety 'Mo6 Te8'
_chemical_formula_structural 'Mo6 Te8'
_chemical_formula_sum 'Mo6 Te8'
_chemical_formula_weight 1596.44
_chemical_name_systematic
;
Hexamolybdenum Octatelluride
;
_space_group_IT_number 148
_symmetry_cell_setting hexagonal
_symmetry_space_group_name_Hall '-R 3'
_symmetry_space_group_name_H-M 'R -3 :H'
_cell_angle_alpha 90.00
_cell_angle_beta 90.00
_cell_angle_gamma 120.00
_cell_formula_units_Z 3
_cell_length_a 10.1790(10)
_cell_length_b 10.1790(10)
_cell_length_c 11.674(2)
_cell_measurement_reflns_used 50
_cell_measurement_temperature 293(2)
_cell_measurement_theta_max 25.0
_cell_measurement_theta_min 5.8
_cell_volume 1047.5(2)
_computing_cell_refinement P4
_computing_data_collection 'P4 software (Siemens, 19??)'
_computing_data_reduction P4
_computing_molecular_graphics 'ATOMS (Dowty, 1994)'
_computing_publication_material SHELXL-93
_computing_structure_refinement 'SHELXL-93 (Sheldrick, 1993)'
_computing_structure_solution 'SHELXS-86 (Sheldrick, 1990)'
_diffrn_ambient_temperature 293(2)
_diffrn_measurement_device 'Siemens P4'
_diffrn_measurement_method \w
_diffrn_radiation_monochromator graphite
_diffrn_radiation_source 'fine-focus sealed tube'
_diffrn_radiation_type MoK\a
_diffrn_radiation_wavelength 0.71073
_diffrn_reflns_av_R_equivalents 0.0672
_diffrn_reflns_av_sigmaI/netI 0.0438
_diffrn_reflns_limit_h_max 11
_diffrn_reflns_limit_h_min -1
_diffrn_reflns_limit_k_max 1
_diffrn_reflns_limit_k_min -12
_diffrn_reflns_limit_l_max 1
_diffrn_reflns_limit_l_min -13
_diffrn_reflns_number 604
_diffrn_reflns_theta_max 25.00
_diffrn_reflns_theta_min 2.90
_diffrn_standards_decay_% 0
_diffrn_standards_interval_count 97
_diffrn_standards_number 3
_exptl_absorpt_coefficient_mu 21.560
_exptl_absorpt_correction_T_max 0.274
_exptl_absorpt_correction_T_min 0.234
_exptl_absorpt_correction_type psi-scan
_exptl_absorpt_process_details '(SHELXL93; Sheldrick, 1993)'
_exptl_crystal_colour black
_exptl_crystal_density_diffrn 7.592
_exptl_crystal_density_method 'not measured'
_exptl_crystal_description block
_exptl_crystal_F_000 2004
_exptl_crystal_size_max 0.10
_exptl_crystal_size_mid 0.07
_exptl_crystal_size_min 0.06
_refine_diff_density_max 1.949
_refine_diff_density_min -2.064
_refine_ls_extinction_coef 0.00112(13)
_refine_ls_extinction_method SHELXL93
_refine_ls_goodness_of_fit_all 1.171
_refine_ls_goodness_of_fit_obs 1.187
_refine_ls_matrix_type full
_refine_ls_number_parameters 23
_refine_ls_number_reflns 413
_refine_ls_number_restraints 0
_refine_ls_restrained_S_all 1.171
_refine_ls_restrained_S_obs 1.187
_refine_ls_R_factor_all 0.0405
_refine_ls_R_factor_gt 0.0387
_refine_ls_shift/esd_max 0.000
_refine_ls_shift/esd_mean 0.000
_refine_ls_structure_factor_coef Fsqd
_refine_ls_weighting_details 'w  = 1/[\s^2^(Fo^2^)+(0.0230P)^2^+172.7655P] where P=(Fo^2^+2Fc^2^)/3'
_refine_ls_weighting_scheme calc
_refine_ls_wR_factor_all 0.1097
_refine_ls_wR_factor_ref 0.1091
_reflns_number_observed 398
_reflns_number_total 413
_reflns_observed_criterion >2sigma(I)
_cod_data_source_file br1198.cif
_cod_data_source_block structure
_cod_depositor_comments
;
The following automatic conversions were performed:
'_symmetry_cell_setting' value 'Hexagonal' changed to 'hexagonal'
according to '/home/saulius/struct/CIF-dictionaries/cif_core.dic'
dictionary named 'cif_core.dic' version 2.4.1 from 2010-06-29.

Automatic conversion script
Id: cif_fix_enum 1527 2010-12-29 10:47:43Z saulius 

The following automatic conversions were performed:

'_symmetry_cell_setting' value 'Hexagonal' changed to 'hexagonal'
according to /home/saulius/struct/CIF-dictionaries/cif_core.dic
dictionary named 'cif_core.dic' version 2.4.1 from 2010-06-29.

Automatic conversion script
Id: cif_fix_values 1715 2011-07-08 13:25:40Z adriana 

The following automatic conversions were performed:

'_refine_ls_weighting_scheme' value 'calc w =
1/[\s^2^(Fo^2^)+(0.0230P)^2^+172.7655P] where P=(Fo^2^+2Fc^2^)/3' was
changed to 'calc'. New tag '_refine_ls_weighting_details' was
created. The value of the new tag was set to 'w =
1/[\s^2^(Fo^2^)+(0.0230P)^2^+172.7655P] where P=(Fo^2^+2Fc^2^)/3'.

Automatic conversion script
Id: cif_fix_values 3143 2015-03-26 13:38:13Z robertas 

The following automatic conversions were performed:

'_exptl_absorpt_correction_type' value '\y scans' was replaced with
the value 'psi-scan' as specified in the replacement file
'src/cod-tools/trunk/data/replacement-values/replacement_values.lst'.

Automatic conversion script
Id: cif_fix_values 5376 2017-05-30 11:51:03Z andrius 
;
_cod_original_sg_symbol_H-M 'R -3'
_cod_database_code 2007309

loop_
_symmetry_equiv_pos_as_xyz
'x, y, z'
'-y, x-y, z'
'-x+y, -x, z'
'x+2/3, y+1/3, z+1/3'
'-y+2/3, x-y+1/3, z+1/3'
'-x+y+2/3, -x+1/3, z+1/3'
'x+1/3, y+2/3, z+2/3'
'-y+1/3, x-y+2/3, z+2/3'
'-x+y+1/3, -x+2/3, z+2/3'
'-x, -y, -z'
'y, -x+y, -z'
'x-y, x, -z'
'-x+2/3, -y+1/3, -z+1/3'
'y+2/3, -x+y+1/3, -z+1/3'
'x-y+2/3, x+1/3, -z+1/3'
'-x+1/3, -y+2/3, -z+2/3'
'y+1/3, -x+y+2/3, -z+2/3'
'x-y+1/3, x+2/3, -z+2/3'

loop_
_atom_site_aniso_label
_atom_site_aniso_U_11
_atom_site_aniso_U_22
_atom_site_aniso_U_33
_atom_site_aniso_U_12
_atom_site_aniso_U_13
_atom_site_aniso_U_23
Mo .0168(7) .0178(7) .0127(7) .0088(5) .0000(4) .0000(4)
Te1 .0217(7) .0217(7) .0133(8) .0109(3) .000 .000
Te2 .0196(6) .0183(6) .0163(6) .0095(4) .0017(3) -.0008(3)

loop_
_atom_site_label
_atom_site_fract_x
_atom_site_fract_y
_atom_site_fract_z
_atom_site_U_iso_or_equiv
_atom_site_thermal_displace_type
_atom_site_calc_flag
_atom_site_refinement_flags
_atom_site_occupancy
_atom_site_disorder_group
_atom_site_type_symbol
Mo -.14367(12) .01736(13) .09888(9) .0157(5) Uani d . 1 . Mo
Te1 .0000 .0000 .29112(13) .0189(5) Uani d S 1 . Te
Te2 -.36957(10) .00200(10) .24699(7) .0181(5) Uani d . 1 . Te

loop_
_atom_type_symbol
_atom_type_description
_atom_type_scat_dispersion_real
_atom_type_scat_dispersion_imag
_atom_type_scat_source
Mo Mo -1.6832 0.6857 'International Tables Vol C Tables 4.2.6.8 and 6.1.1.4'
Te Te -0.5308 1.6751 'International Tables Vol C Tables 4.2.6.8 and 6.1.1.4'

loop_
_geom_angle_atom_site_label_1
_geom_angle_atom_site_label_2
_geom_angle_atom_site_label_3
_geom_angle_site_symmetry_1
_geom_angle_site_symmetry_3
_geom_angle
Mo Mo Mo 3 2 60.0
Mo Mo Te2 3 9_444 121.58(4)
Mo Mo Te2 2 9_444 121.70(4)
Mo Mo Te1 3 . 60.40(2)
Mo Mo Te1 2 . 60.40(2)
Te2 Mo Te1 9_444 . 177.49(5)
Mo Mo Te2 3 14_445 120.94(5)
Mo Mo Te2 2 14_445 61.04(5)
Te2 Mo Te2 9_444 14_445 87.10(4)
Te1 Mo Te2 . 14_445 93.05(4)
Mo Mo Te2 3 13_455 60.87(5)
Mo Mo Te2 2 13_455 120.77(5)
Te2 Mo Te2 9_444 13_455 87.00(4)
Te1 Mo Te2 . 13_455 92.94(4)
Te2 Mo Te2 14_445 13_455 173.70(6)
Mo Mo Mo 3 12 90.0
Mo Mo Mo 2 12 61.02(3)
Te2 Mo Mo 9_444 12 60.71(4)
Te1 Mo Mo . 12 121.42(4)
Te2 Mo Mo 14_445 12 58.49(3)
Te2 Mo Mo 13_455 12 116.37(5)
Mo Mo Mo 3 11 61.02(3)
Mo Mo Mo 2 11 90.0
Te2 Mo Mo 9_444 11 60.60(5)
Te1 Mo Mo . 11 121.42(4)
Te2 Mo Mo 14_445 11 116.42(5)
Te2 Mo Mo 13_455 11 58.44(3)
Mo Mo Mo 12 11 57.96(5)
Mo Mo Te2 3 . 137.55(4)
Mo Mo Te2 2 . 127.78(5)
Te2 Mo Te2 9_444 . 90.93(4)
Te1 Mo Te2 . . 86.60(4)
Te2 Mo Te2 14_445 . 83.90(4)
Te2 Mo Te2 13_455 . 98.41(4)
Mo Mo Te2 12 . 131.75(5)
Mo Mo Te2 11 . 141.93(5)
Mo Te1 Mo . 3 59.20(5)
Mo Te1 Mo . 2 59.20(5)
Mo Te1 Mo 3 2 59.20(5)
Mo Te2 Mo 5_455 15_455 60.91(4)
Mo Te2 Mo 5_455 13_455 60.85(4)
Mo Te2 Mo 15_455 13_455 58.10(5)
Mo Te2 Mo 5_455 . 131.10(4)
Mo Te2 Mo 15_455 . 124.80(4)
Mo Te2 Mo 13_455 . 81.59(4)

loop_
_geom_bond_atom_site_label_1
_geom_bond_atom_site_label_2
_geom_bond_site_symmetry_2
_geom_bond_distance
_geom_bond_publ_flag
Mo Mo 3 2.699(2) ?
Mo Mo 2 2.699(2) ?
Mo Te2 9_444 2.7174(14) ?
Mo Te1 . 2.732(2) ?
Mo Te2 14_445 2.7768(15) ?
Mo Te2 13_455 2.7814(14) ?
Mo Mo 12 2.785(2) ?
Mo Mo 11 2.785(2) ?
Mo Te2 . 2.8181(14) ?
Te1 Mo 3 2.732(2) ?
Te1 Mo 2 2.732(2) ?
Te2 Mo 5_455 2.7175(14) ?
Te2 Mo 15_455 2.7769(15) ?
Te2 Mo 13_455 2.7815(14) ?
